data_7240675
loop_
_publ_author_name
'Youssef, M. Adel'
'Panda, Siva S.'
'El-Shiekh, Riham A.'
'Shalaby, ElSayed M.'
'Aboshouk, Dalia R.'
'Fayad, Walid'
'Fawzy, Nehmedo G.'
'Girgis, Adel S.'

_publ_section_title
;
 Synthesis and molecular modeling studies of cholinesterase inhibitor
 dispiro[indoline-3,2&#x2032;-pyrrolidine-3&#x2032;,3&#x2032;&#x2032;-pyrrolidines]
;
_journal_issue 37
_journal_name_full 'RSC Advances'
_journal_page_first 21830
_journal_page_last 21838
_journal_paper_doi 10.1039/D0RA03064C
_journal_volume 10
_journal_year 2020
_chemical_formula_moiety 'C28 H24 N3 O4'
_chemical_formula_sum 'C28 H24 N3 O4'
_chemical_formula_weight 466.52
_space_group_crystal_system monoclinic
_space_group_IT_number 14
_space_group_name_Hall '-P 2ybc'
_space_group_name_H-M_alt 'P 1 21/c 1'
_atom_sites_solution_hydrogens difmap
_atom_sites_solution_primary other
_audit_creation_date 2020-03-04
_audit_creation_method CRYSTALS_ver_14.61_build_6236
_audit_update_record
;
2020-03-04 deposited with the CCDC.	2020-06-01 downloaded from the CCDC.
;
_cell_angle_alpha 90
_cell_angle_beta 100.00(18)
_cell_angle_gamma 90
_cell_formula_units_Z 4
_cell_length_a 6.2910(5)
_cell_length_b 16.2664(11)
_cell_length_c 23.223(2)
_cell_measurement_reflns_used 4476
_cell_measurement_temperature 298
_cell_measurement_theta_max 27
_cell_measurement_theta_min 3
_cell_volume 2340.4(13)
_computing_cell_refinement 'DENZO/SCALEPACK (Otwinowski & Minor, 1997)'
_computing_data_collection 'COLLECT (Nonius, 2001).'
_computing_data_reduction 'DENZO/SCALEPACK (Otwinowski & Minor, 1997)'
_computing_molecular_graphics 'CAMERON (Watkin et al., 1996)'
_computing_publication_material 'CRYSTALS (Betteridge et al., 2003)'
_computing_structure_refinement 'CRYSTALS (Betteridge et al., 2003)'
_computing_structure_solution 'Superflip (Palatinus & Chapuis, 2007)'
_diffrn_ambient_temperature 298
_diffrn_measured_fraction_theta_full 0.981
_diffrn_measured_fraction_theta_max 0.927
_diffrn_measurement_device Area
_diffrn_measurement_device_type 'Nonius KappaCCD'
_diffrn_measurement_method \w
_diffrn_radiation_monochromator graphite
_diffrn_radiation_probe x-ray
_diffrn_radiation_type 'Mo K\a'
_diffrn_radiation_wavelength 0.71073
_diffrn_reflns_av_R_equivalents 0.000
_diffrn_reflns_limit_h_max 8
_diffrn_reflns_limit_h_min 0
_diffrn_reflns_limit_k_max 21
_diffrn_reflns_limit_k_min 0
_diffrn_reflns_limit_l_max 29
_diffrn_reflns_limit_l_min -30
_diffrn_reflns_number 5196
_diffrn_reflns_theta_full 25.121
_diffrn_reflns_theta_max 27.912
_diffrn_reflns_theta_min 2.951
_diffrn_source 'sealed X-ray tube'
_diffrn_standards_number 0
_exptl_absorpt_coefficient_mu 0.090
_exptl_absorpt_correction_T_max 1.00
_exptl_absorpt_correction_T_min 1.00
_exptl_absorpt_correction_type multi-scan
_exptl_absorpt_process_details 'DENZO/SCALEPACK (Otwinowski & Minor, 1997)'
_exptl_crystal_colour colourless
_exptl_crystal_density_diffrn 1.324
_exptl_crystal_density_method 'not measured'
_exptl_crystal_description needles
_exptl_crystal_F_000 980
_refine_diff_density_max 0.56
_refine_diff_density_min -0.64
_refine_ls_extinction_method None
_refine_ls_goodness_of_fit_ref 1.0575
_refine_ls_hydrogen_treatment constr
_refine_ls_matrix_type full
_refine_ls_number_parameters 316
_refine_ls_number_reflns 1340
_refine_ls_number_restraints 0
_refine_ls_R_factor_all 0.4147
_refine_ls_R_factor_gt 0.1146
_refine_ls_shift/su_max 0.0000901
_refine_ls_shift/su_mean 0.0000267
_refine_ls_structure_factor_coef Fsqd
_refine_ls_weighting_details
;
 Method, part 1, Chebychev polynomial, (Watkin, 1994, Prince, 1982) 
 [weight] = 1.0/[A~0~*T~0~(x)+A~1~*T~1~(x) ... +A~n-1~]*T~n-1~(x)] 
 where A~i~ are the Chebychev coefficients listed below and x= Fcalc/Fmax 
 Method = Robust Weighting (Prince, 1982) 
 W = [weight] * [1-(deltaF/6*sigmaF)^2^]^2^ 
 A~i~ are: 
 -30.7 -484. -105. 
;
_refine_ls_weighting_scheme calc
_refine_ls_wR_factor_all 0.0710
_refine_ls_wR_factor_gt 0.0416
_refine_ls_wR_factor_ref 0.0416
_reflns_limit_h_max 7
_reflns_limit_h_min -8
_reflns_limit_k_max 21
_reflns_limit_k_min 0
_reflns_limit_l_max 30
_reflns_limit_l_min 0
_reflns_number_gt 1340
_reflns_number_total 5196
_reflns_threshold_expression I>2.0\s(I)
_cod_data_source_file d0ra03064c2.cif
_cod_data_source_block 955
_cod_depositor_comments
;
The following automatic conversions were performed:

data item '_atom_sites_solution_primary' value 'Other' was changed to
'other' in accordance with the
/home/data/users/saulius/crontab/automatic-downloads/rss-feeds/RSC/lib/dictionaries/cif_core.dic
dictionary named 'cif_core.dic' version 2.4.2 last updated on
2011-04-26.

Automatic conversion script
Id: cif_fix_values 7556 2019-12-06 15:28:31Z antanas 

 Adding full bibliography for 7240675.cif.
;
_cod_original_sg_symbol_H-M 'P 21/c'
_cod_database_code 7240675

loop_
_symmetry_equiv_pos_as_xyz
x,y,z
-x,-y,-z
x,-y+1/2,z+1/2
-x,y+1/2,-z+1/2

loop_
_atom_site_label
_atom_site_type_symbol
_atom_site_fract_x
_atom_site_fract_y
_atom_site_fract_z
_atom_site_U_iso_or_equiv
_atom_site_occupancy
_atom_site_adp_type
_atom_site_refinement_flags_posn
_atom_site_refinement_flags_adp
_atom_site_refinement_flags_occupancy
_atom_site_disorder_assembly
_atom_site_disorder_group
_atom_site_attached_hydrogens
O1 O 0.7315(8) 0.3428(3) 0.2459(2) 0.0489 1.0000 Uani . . . . . .
C2 C 0.6273(11) 0.2941(6) 0.2700(4) 0.0485 1.0000 Uani . . . . . .
N3 N 0.4255(9) 0.2638(4) 0.2424(3) 0.0374 1.0000 Uani . . . . . .
C4 C 0.3237(11) 0.2786(5) 0.1830(3) 0.0329 1.0000 Uani . . . . . .
C5 C 0.4370(14) 0.2645(5) 0.1390(4) 0.0519 1.0000 Uani . . . . . .
C6 C 0.3459(16) 0.2839(5) 0.0809(4) 0.0590 1.0000 Uani . . . . . .
C7 C 0.1382(16) 0.3144(6) 0.0673(4) 0.0685 1.0000 Uani . . . . . .
C8 C 0.0275(14) 0.3271(6) 0.1110(5) 0.0657 1.0000 Uani . . . . . .
C9 C 0.1168(12) 0.3103(5) 0.1681(4) 0.0507 1.0000 Uani . . . . . .
C10 C 0.3341(11) 0.2170(5) 0.2802(3) 0.0403 1.0000 Uani . . . . . .
O11 O 0.1489(7) 0.1917(3) 0.2708(2) 0.0484 1.0000 Uani . . . . . .
C12 C 0.5074(10) 0.2031(5) 0.3374(3) 0.0328 1.0000 Uani . . . . . .
C13 C 0.6824(11) 0.2657(5) 0.3315(4) 0.0461 1.0000 Uani . . . . . .
C14 C 0.3946(10) 0.2081(5) 0.3918(3) 0.0360 1.0000 Uani . . . . . .
C15 C 0.4537(11) 0.2774(5) 0.4352(4) 0.0412 1.0000 Uani . . . . . .
C16 C 0.6649(12) 0.2879(6) 0.4679(4) 0.0529 1.0000 Uani . . . . . .
C17 C 0.7063(14) 0.3464(6) 0.5122(4) 0.0678 1.0000 Uani . . . . . .
C18 C 0.5485(15) 0.3967(6) 0.5206(5) 0.0638 1.0000 Uani . . . . . .
C19 C 0.3405(15) 0.3917(5) 0.4886(4) 0.0579 1.0000 Uani . . . . . .
C20 C 0.2993(13) 0.3317(6) 0.4454(4) 0.0487 1.0000 Uani . . . . . .
C21 C 0.4305(11) 0.1251(5) 0.4212(4) 0.0406 1.0000 Uani . . . . . .
N22 N 0.4366(9) 0.0685(4) 0.3712(3) 0.0363 1.0000 Uani . . . . . .
C23 C 0.5838(10) 0.1100(5) 0.3386(3) 0.0307 1.0000 Uani . . . . . .
C24 C 0.8301(11) 0.1025(5) 0.3725(4) 0.0401 1.0000 Uani . . . . . .
O25 O 0.9068(7) 0.1327(3) 0.4187(3) 0.0466 1.0000 Uani . . . . . .
N26 N 0.9356(10) 0.0577(4) 0.3366(3) 0.0440 1.0000 Uani . . . . . .
C27 C 0.7984(12) 0.0365(6) 0.2824(4) 0.0453 1.0000 Uani . . . . . .
C28 C 0.5863(11) 0.0664(5) 0.2805(3) 0.0405 1.0000 Uani . . . . . .
C29 C 0.4248(12) 0.0495(5) 0.2315(4) 0.0480 1.0000 Uani . . . . . .
C30 C 0.4770(15) 0.0026(5) 0.1876(5) 0.0531 1.0000 Uani . . . . . .
O31 O 0.3288(11) -0.0179(4) 0.1363(3) 0.0735 1.0000 Uani . . . . . .
C32 C 0.1380(15) 0.0312(7) 0.1190(4) 0.0866 1.0000 Uani . . . . . .
C33 C 0.6855(15) -0.0278(6) 0.1906(4) 0.0625 1.0000 Uani . . . . . .
C34 C 0.8424(13) -0.0134(6) 0.2400(5) 0.0611 1.0000 Uani . . . . . .
C35 C 0.5032(12) -0.0171(5) 0.3900(4) 0.0547 1.0000 Uani . . . . . .
H51 H 0.5801 0.2439 0.1483 0.0674 1.0000 Uiso R . . . . .
H61 H 0.4257 0.2732 0.0506 0.0748 1.0000 Uiso R . . . . .
H71 H 0.0789 0.3266 0.0277 0.0780 1.0000 Uiso R . . . . .
H81 H -0.1143 0.3490 0.1017 0.0721 1.0000 Uiso R . . . . .
H91 H 0.0339 0.3193 0.1980 0.0492 1.0000 Uiso R . . . . .
H131 H 0.6803 0.3100 0.3580 0.0482 1.0000 Uiso R . . . . .
H132 H 0.8203 0.2401 0.3387 0.0482 1.0000 Uiso R . . . . .
H141 H 0.2439 0.2128 0.3778 0.0415 1.0000 Uiso R . . . . .
H171 H 0.8455 0.3505 0.5357 0.0682 1.0000 Uiso R . . . . .
H181 H 0.5758 0.4388 0.5493 0.0813 1.0000 Uiso R . . . . .
H191 H 0.2272 0.4268 0.4956 0.0746 1.0000 Uiso R . . . . .
H201 H 0.1599 0.3286 0.4219 0.0600 1.0000 Uiso R . . . . .
H211 H 0.5632 0.1248 0.4480 0.0454 1.0000 Uiso R . . . . .
H212 H 0.3163 0.1107 0.4412 0.0454 1.0000 Uiso R . . . . .
H291 H 0.2818 0.0693 0.2295 0.0584 1.0000 Uiso R . . . . .
H321 H 0.0552 0.0096 0.0841 0.0977 1.0000 Uiso R . . . . .
H322 H 0.0539 0.0307 0.1492 0.0977 1.0000 Uiso R . . . . .
H323 H 0.1794 0.0861 0.1123 0.0977 1.0000 Uiso R . . . . .
H331 H 0.7208 -0.0591 0.1591 0.0668 1.0000 Uiso R . . . . .
H341 H 0.9819 -0.0375 0.2445 0.0647 1.0000 Uiso R . . . . .
H351 H 0.5052 -0.0492 0.3560 0.0623 1.0000 Uiso R . . . . .
H352 H 0.6429 -0.0170 0.4135 0.0623 1.0000 Uiso R . . . . .
H353 H 0.4024 -0.0398 0.4117 0.0623 1.0000 Uiso R . . . . .
H161 H 0.7763 0.2523 0.4602 0.0588 1.0000 Uiso R . . . . .

loop_
_atom_site_aniso_label
_atom_site_aniso_U_11
_atom_site_aniso_U_22
_atom_site_aniso_U_33
_atom_site_aniso_U_23
_atom_site_aniso_U_13
_atom_site_aniso_U_12
O1 0.047(3) 0.050(4) 0.052(4) -0.005(3) 0.018(3) -0.017(3)
C2 0.030(5) 0.055(6) 0.062(7) 0.004(6) 0.014(5) -0.003(5)
N3 0.041(4) 0.050(4) 0.029(5) 0.008(4) 0.025(4) 0.011(4)
C4 0.038(4) 0.049(6) 0.013(5) -0.008(4) 0.008(4) 0.002(4)
C5 0.061(5) 0.041(6) 0.053(7) -0.004(5) 0.009(5) 0.004(5)
C6 0.071(6) 0.045(6) 0.062(7) -0.002(6) 0.014(5) -0.019(6)
C7 0.087(7) 0.091(9) 0.021(6) 0.000(5) -0.009(6) -0.022(6)
C8 0.040(4) 0.093(8) 0.067(9) -0.007(6) 0.018(5) -0.002(5)
C9 0.055(6) 0.071(7) 0.030(7) -0.010(5) 0.020(4) 0.003(5)
C10 0.038(5) 0.043(6) 0.042(6) 0.015(5) 0.010(4) -0.001(4)
O11 0.023(3) 0.063(4) 0.061(4) 0.007(3) 0.011(3) -0.005(3)
C12 0.032(4) 0.036(5) 0.034(5) -0.013(4) 0.017(4) -0.022(3)
C13 0.036(4) 0.062(6) 0.043(6) -0.001(5) 0.014(4) -0.006(4)
C14 0.028(4) 0.042(6) 0.039(6) 0.003(5) 0.007(3) 0.003(4)
C15 0.049(5) 0.044(6) 0.037(5) 0.007(5) 0.025(4) 0.007(5)
C16 0.051(5) 0.050(6) 0.059(7) -0.009(6) 0.014(5) 0.008(5)
C17 0.052(6) 0.090(9) 0.060(8) -0.004(7) 0.003(5) -0.006(7)
C18 0.064(6) 0.041(6) 0.090(8) -0.019(6) 0.026(6) 0.000(6)
C19 0.059(6) 0.032(5) 0.086(8) -0.002(6) 0.022(5) 0.011(5)
C20 0.060(5) 0.045(6) 0.044(6) 0.009(5) 0.018(5) 0.006(5)
C21 0.026(4) 0.054(6) 0.044(6) 0.007(5) 0.011(4) -0.006(4)
N22 0.040(4) 0.029(4) 0.043(5) 0.007(3) 0.015(3) 0.003(3)
C23 0.025(4) 0.036(5) 0.031(5) -0.011(4) 0.003(4) -0.005(4)
C24 0.035(5) 0.045(6) 0.043(6) 0.009(5) 0.011(4) 0.011(4)
O25 0.030(3) 0.068(4) 0.040(4) -0.012(3) 0.001(3) 0.003(3)
N26 0.035(3) 0.044(5) 0.059(5) -0.002(4) 0.023(4) 0.004(4)
C27 0.039(5) 0.055(6) 0.041(7) -0.006(5) 0.005(4) -0.015(5)
C28 0.039(5) 0.045(6) 0.037(7) 0.010(4) 0.008(5) 0.007(4)
C29 0.033(5) 0.051(7) 0.059(7) -0.006(5) 0.006(5) 0.003(4)
C30 0.062(6) 0.035(7) 0.066(8) -0.011(5) 0.022(6) -0.018(5)
O31 0.088(5) 0.084(5) 0.042(5) -0.021(4) -0.007(4) -0.013(5)
C32 0.069(6) 0.139(10) 0.054(7) 0.014(7) 0.014(5) 0.005(7)
C33 0.081(7) 0.066(7) 0.047(7) -0.005(6) 0.028(6) 0.001(6)
C34 0.053(6) 0.055(7) 0.079(9) -0.015(6) 0.021(7) -0.006(5)
C35 0.062(5) 0.041(6) 0.067(7) 0.013(5) 0.026(5) 0.003(5)

loop_
_atom_type_symbol
_atom_type_scat_dispersion_real
_atom_type_scat_dispersion_imag
_atom_type_scat_Cromer_Mann_a1
_atom_type_scat_Cromer_Mann_b1
_atom_type_scat_Cromer_Mann_a2
_atom_type_scat_Cromer_Mann_b2
_atom_type_scat_Cromer_Mann_a3
_atom_type_scat_Cromer_Mann_b3
_atom_type_scat_Cromer_Mann_a4
_atom_type_scat_Cromer_Mann_b4
_atom_type_scat_Cromer_Mann_c
_atom_type_scat_source
C 0.0033 0.0016 2.3100 20.8439 1.0200 10.2075 1.5886 0.5687 0.8650 51.6512 0.2156 'International Tables Vol C 4.2.6.8 and 6.1.1.4'
H 0.0000 0.0000 0.4930 10.5109 0.3229 26.1257 0.1402 3.1424 0.0408 57.7998 0.0030 'International Tables Vol C 4.2.6.8 and 6.1.1.4'
N 0.0061 0.0033 12.2126 0.0057 3.1322 9.8933 2.0125 28.9975 1.1663 0.5826 -11.5290 'International Tables Vol C 4.2.6.8 and 6.1.1.4'
O 0.0106 0.0060 3.0485 13.2771 2.2868 5.7011 1.5463 0.3239 0.8670 32.9089 0.2508 'International Tables Vol C 4.2.6.8 and 6.1.1.4'

loop_
_geom_angle_atom_site_label_1
_geom_angle_site_symmetry_1
_geom_angle_atom_site_label_2
_geom_angle_site_symmetry_2
_geom_angle_atom_site_label_3
_geom_angle_site_symmetry_3
_geom_angle
_geom_angle_publ_flag
O1 . C2 . N3 . 122.1(8) yes
O1 . C2 . C13 . 126.0(8) yes
N3 . C2 . C13 . 111.7(7) yes
C2 . N3 . C4 . 126.5(6) yes
C2 . N3 . C10 . 110.5(7) yes
C4 . N3 . C10 . 123.0(6) yes
N3 . C4 . C5 . 119.2(7) yes
N3 . C4 . C9 . 123.0(7) yes
C5 . C4 . C9 . 117.7(8) yes
C4 . C5 . C6 . 120.2(8) yes
C4 . C5 . H51 . 119.2 no
C6 . C5 . H51 . 120.5 no
C5 . C6 . C7 . 120.8(9) yes
C5 . C6 . H61 . 119.4 no
C7 . C6 . H61 . 119.7 no
C6 . C7 . C8 . 118.3(9) yes
C6 . C7 . H71 . 119.6 no
C8 . C7 . H71 . 122.1 no
C7 . C8 . C9 . 121.4(8) yes
C7 . C8 . H81 . 118.3 no
C9 . C8 . H81 . 120.3 no
C4 . C9 . C8 . 121.5(8) yes
C4 . C9 . H91 . 119.1 no
C8 . C9 . H91 . 119.4 no
N3 . C10 . O11 . 124.8(7) yes
N3 . C10 . C12 . 108.3(6) yes
O11 . C10 . C12 . 126.9(7) yes
C10 . C12 . C13 . 103.5(6) yes
C10 . C12 . C14 . 109.2(5) yes
C13 . C12 . C14 . 118.6(6) yes
C10 . C12 . C23 . 108.2(6) yes
C13 . C12 . C23 . 114.7(5) yes
C14 . C12 . C23 . 102.4(6) yes
C12 . C13 . C2 . 104.1(6) yes
C12 . C13 . H131 . 110.9 no
C2 . C13 . H131 . 111.1 no
C12 . C13 . H132 . 110.1 no
C2 . C13 . H132 . 111.1 no
H131 . C13 . H132 . 109.5 no
C12 . C14 . C15 . 119.0(5) yes
C12 . C14 . C21 . 105.5(6) yes
C15 . C14 . C21 . 111.3(6) yes
C12 . C14 . H141 . 107.2 no
C15 . C14 . H141 . 106.4 no
C21 . C14 . H141 . 106.7 no
C14 . C15 . C16 . 123.0(7) yes
C14 . C15 . C20 . 119.8(7) yes
C16 . C15 . C20 . 117.2(8) yes
C15 . C16 . C17 . 121.0(8) yes
C15 . C16 . H161 . 118.4 no
C17 . C16 . H161 . 120.5 no
C16 . C17 . C18 . 118.8(9) yes
C16 . C17 . H171 . 120.5 no
C18 . C17 . H171 . 120.8 no
C17 . C18 . C19 . 122.9(9) yes
C17 . C18 . H181 . 119.9 no
C19 . C18 . H181 . 117.2 no
C18 . C19 . C20 . 117.9(8) yes
C18 . C19 . H191 . 122.5 no
C20 . C19 . H191 . 119.7 no
C19 . C20 . C15 . 122.0(8) yes
C19 . C20 . H201 . 119.3 no
C15 . C20 . H201 . 118.7 no
C14 . C21 . N22 . 102.8(6) yes
C14 . C21 . H211 . 110.1 no
N22 . C21 . H211 . 111.7 no
C14 . C21 . H212 . 112.0 no
N22 . C21 . H212 . 110.7 no
H211 . C21 . H212 . 109.5 no
C21 . N22 . C23 . 103.0(6) yes
C21 . N22 . C35 . 113.0(6) yes
C23 . N22 . C35 . 114.3(5) yes
C12 . C23 . N22 . 103.4(5) yes
C12 . C23 . C24 . 109.9(6) yes
N22 . C23 . C24 . 110.7(6) yes
C12 . C23 . C28 . 118.5(6) yes
N22 . C23 . C28 . 110.5(6) yes
C24 . C23 . C28 . 103.9(6) yes
C23 . C24 . O25 . 127.4(7) yes
C23 . C24 . N26 . 105.6(7) yes
O25 . C24 . N26 . 127.0(7) yes
C24 . N26 . C27 . 112.4(7) yes
N26 . C27 . C28 . 111.3(7) yes
N26 . C27 . C34 . 128.2(9) yes
C28 . C27 . C34 . 120.0(8) yes
C23 . C28 . C27 . 106.7(6) yes
C23 . C28 . C29 . 133.2(7) yes
C27 . C28 . C29 . 120.0(8) yes
C28 . C29 . C30 . 118.7(8) yes
C28 . C29 . H291 . 121.0 no
C30 . C29 . H291 . 120.4 no
C29 . C30 . O31 . 123.6(8) yes
C29 . C30 . C33 . 120.7(9) yes
O31 . C30 . C33 . 115.7(8) yes
C30 . O31 . C32 . 119.9(7) yes
O31 . C32 . H321 . 109.8 no
O31 . C32 . H322 . 109.4 no
H321 . C32 . H322 . 109.5 no
O31 . C32 . H323 . 109.1 no
H321 . C32 . H323 . 109.5 no
H322 . C32 . H323 . 109.5 no
C30 . C33 . C34 . 120.5(8) yes
C30 . C33 . H331 . 119.7 no
C34 . C33 . H331 . 119.8 no
C33 . C34 . C27 . 119.8(8) yes
C33 . C34 . H341 . 122.0 no
C27 . C34 . H341 . 118.2 no
N22 . C35 . H351 . 108.2 no
N22 . C35 . H352 . 110.5 no
H351 . C35 . H352 . 109.5 no
N22 . C35 . H353 . 109.7 no
H351 . C35 . H353 . 109.5 no
H352 . C35 . H353 . 109.5 no

loop_
_geom_bond_atom_site_label_1
_geom_bond_site_symmetry_1
_geom_bond_atom_site_label_2
_geom_bond_site_symmetry_2
_geom_bond_distance
_geom_bond_publ_flag
O1 . C2 . 1.224(9) yes
C2 . N3 . 1.408(9) yes
C2 . C13 . 1.484(12) yes
N3 . C4 . 1.436(9) yes
N3 . C10 . 1.363(9) yes
C4 . C5 . 1.363(11) yes
C4 . C9 . 1.387(9) yes
C5 . C6 . 1.407(12) yes
C5 . H51 . 0.950 no
C6 . C7 . 1.382(12) yes
C6 . H61 . 0.950 no
C7 . C8 . 1.344(12) yes
C7 . H71 . 0.950 no
C8 . C9 . 1.375(12) yes
C8 . H81 . 0.950 no
C9 . H91 . 0.950 no
C10 . O11 . 1.219(8) yes
C10 . C12 . 1.582(11) yes
C12 . C13 . 1.523(9) yes
C12 . C14 . 1.555(10) yes
C12 . C23 . 1.589(10) yes
C13 . H131 . 0.950 no
C13 . H132 . 0.950 no
C14 . C15 . 1.515(10) yes
C14 . C21 . 1.513(9) yes
C14 . H141 . 0.950 no
C15 . C16 . 1.422(11) yes
C15 . C20 . 1.364(10) yes
C16 . C17 . 1.392(11) yes
C16 . H161 . 0.950 no
C17 . C18 . 1.327(12) yes
C17 . H171 . 0.950 no
C18 . C19 . 1.390(12) yes
C18 . H181 . 0.950 no
C19 . C20 . 1.391(11) yes
C19 . H191 . 0.950 no
C20 . H201 . 0.950 no
C21 . N22 . 1.488(10) yes
C21 . H211 . 0.950 no
C21 . H212 . 0.950 no
N22 . C23 . 1.459(8) yes
N22 . C35 . 1.497(9) yes
C23 . C24 . 1.617(10) yes
C23 . C28 . 1.526(11) yes
C24 . O25 . 1.202(9) yes
C24 . N26 . 1.364(10) yes
N26 . C27 . 1.440(11) yes
C27 . C28 . 1.414(10) yes
C27 . C34 . 1.342(12) yes
C28 . C29 . 1.415(11) yes
C29 . C30 . 1.358(11) yes
C29 . H291 . 0.950 no
C30 . O31 . 1.420(10) yes
C30 . C33 . 1.392(10) yes
O31 . C32 . 1.440(9) yes
C32 . H321 . 0.950 no
C32 . H322 . 0.950 no
C32 . H323 . 0.950 no
C33 . C34 . 1.396(12) yes
C33 . H331 . 0.950 no
C34 . H341 . 0.950 no
C35 . H351 . 0.950 no
C35 . H352 . 0.950 no
C35 . H353 . 0.950 no

loop_
_geom_hbond_atom_site_label_D
_geom_hbond_site_symmetry_D
_geom_hbond_atom_site_label_H
_geom_hbond_site_symmetry_H
_geom_hbond_atom_site_label_A
_geom_hbond_site_symmetry_A
_geom_hbond_angle_DHA
_geom_hbond_distance_DH
_geom_hbond_distance_HA
_geom_hbond_distance_DA
_geom_hbond_publ_flag
C9 . H91 . O1 1_455 161 0.95 2.39 3.307(12) yes
C13 . H131 . C16 . 123 0.95 2.60 3.210(12) yes
C13 . H132 . O25 . 120 0.95 2.54 3.128(12) yes
C21 . H211 . O25 . 123 0.95 2.38 3.010(12) yes
C21 . H212 . O25 1_455 133 0.95 2.56 3.287(12) yes
C29 . H291 . O11 . 131 0.95 2.42 3.122(12) yes
C16 . H161 . O25 . 153 0.95 2.38 3.256(12) yes
